data_7210000
loop_
_publ_author_name
'Perumalla, Sathyanarayana Reddy'
'Sun, Changquan Calvin'

_publ_section_title
;
 Improved solid-state stability of salts by cocrystallization between
 conjugate acid--base pairs
;
_journal_issue 29
_journal_name_full CrystEngComm
_journal_page_first 5756
_journal_paper_doi 10.1039/c3ce40593a
_journal_volume 15
_journal_year 2013
_chemical_formula_sum 'C21 H17 Na O6'
_chemical_formula_weight 388.34
_chemical_name_common 'Sodium dihydrogen tris(benzoate)'
_chemical_name_systematic
;
?
;
_space_group_IT_number 14
_symmetry_cell_setting monoclinic
_symmetry_space_group_name_Hall '-P 2ybc'
_symmetry_space_group_name_H-M 'P 1 21/c 1'
_atom_sites_solution_hydrogens geom
_atom_sites_solution_primary direct
_atom_sites_solution_secondary difmap
_audit_creation_method SHELXL-97
_cell_angle_alpha 90.00
_cell_angle_beta 97.084(3)
_cell_angle_gamma 90.00
_cell_formula_units_Z 4
_cell_length_a 5.8207(11)
_cell_length_b 14.460(3)
_cell_length_c 22.090(4)
_cell_measurement_temperature 173(2)
_cell_volume 1845.1(6)
_computing_cell_refinement 'Bruker SAINT'
_computing_data_collection 'Bruker Apex2'
_computing_data_reduction 'Bruker SAINT'
_computing_molecular_graphics 'Bruker SHELXTL'
_computing_publication_material 'Bruker SHELXTL'
_computing_structure_refinement 'SHELXL-97 (Sheldrick, 1997)'
_computing_structure_solution 'SHELXS-97 (Sheldrick, 1990)'
_diffrn_ambient_temperature 173(2)
_diffrn_measured_fraction_theta_full 1.000
_diffrn_measured_fraction_theta_max 1.000
_diffrn_measurement_device_type 'Bruker Apex II platform CCD'
_diffrn_measurement_method 'Omega and Phi scans'
_diffrn_radiation_monochromator graphite
_diffrn_radiation_source 'fine-focus sealed tube'
_diffrn_radiation_type MoK\a
_diffrn_radiation_wavelength 0.71073
_diffrn_reflns_av_R_equivalents 0.1327
_diffrn_reflns_av_sigmaI/netI 0.0650
_diffrn_reflns_limit_h_max 6
_diffrn_reflns_limit_h_min -6
_diffrn_reflns_limit_k_max 17
_diffrn_reflns_limit_k_min -17
_diffrn_reflns_limit_l_max 26
_diffrn_reflns_limit_l_min -26
_diffrn_reflns_number 17738
_diffrn_reflns_theta_full 25.08
_diffrn_reflns_theta_max 25.08
_diffrn_reflns_theta_min 1.69
_exptl_absorpt_coefficient_mu 0.122
_exptl_absorpt_correction_T_max 0.9772
_exptl_absorpt_correction_T_min 0.9620
_exptl_absorpt_correction_type multi-scan
_exptl_absorpt_process_details 'SADABS (G. Sheldrick, 2003)'
_exptl_crystal_colour Colorless
_exptl_crystal_density_diffrn 1.398
_exptl_crystal_density_method 'not measured'
_exptl_crystal_description Blocks
_exptl_crystal_F_000 808
_exptl_crystal_size_max 0.32
_exptl_crystal_size_mid 0.24
_exptl_crystal_size_min 0.19
_refine_diff_density_max 0.245
_refine_diff_density_min -0.237
_refine_diff_density_rms 0.050
_refine_ls_extinction_method none
_refine_ls_goodness_of_fit_ref 1.031
_refine_ls_hydrogen_treatment mixed
_refine_ls_matrix_type full
_refine_ls_number_parameters 321
_refine_ls_number_reflns 3266
_refine_ls_number_restraints 0
_refine_ls_restrained_S_all 1.031
_refine_ls_R_factor_all 0.0634
_refine_ls_R_factor_gt 0.0437
_refine_ls_shift/su_max 0.000
_refine_ls_shift/su_mean 0.000
_refine_ls_structure_factor_coef Fsqd
_refine_ls_weighting_details 'calc w=1/[\s^2^(Fo^2^)+(0.0475P)^2^+0.5071P] where P=(Fo^2^+2Fc^2^)/3'
_refine_ls_weighting_scheme calc
_refine_ls_wR_factor_gt 0.1055
_refine_ls_wR_factor_ref 0.1159
_reflns_number_gt 2511
_reflns_number_total 3266
_reflns_threshold_expression >2sigma(I)
_cod_data_source_file c3ce40593a.txt
_cod_data_source_block datam3
_cod_depositor_comments
;
The following automatic conversions were performed:

'_symmetry_cell_setting' value 'Monoclinic' changed to 'monoclinic'
according to /home/saulius/struct/CIF-dictionaries/cif_core.dic
dictionary named 'cif_core.dic' version 2.4.2 from
2011-04-26.

'_exptl_absorpt_correction_type' value 'Multi-Scan'
changed to 'multi-scan' according to
/home/saulius/struct/CIF-dictionaries/cif_core.dic dictionary named
'cif_core.dic' version 2.4.2 from 2011-04-26.

Automatic conversion script
Id: cif_fix_values 1891 2012-01-12 08:04:46Z andrius 
;
_cod_original_cell_volume 1845.0(6)
_cod_original_sg_symbol_H-M P21/c
_cod_database_code 7210000

loop_
_symmetry_equiv_pos_as_xyz
'x, y, z'
'-x, y+1/2, -z+1/2'
'-x, -y, -z'
'x, -y-1/2, z-1/2'

loop_
_atom_site_label
_atom_site_type_symbol
_atom_site_fract_x
_atom_site_fract_y
_atom_site_fract_z
_atom_site_U_iso_or_equiv
_atom_site_adp_type
_atom_site_occupancy
_atom_site_symmetry_multiplicity
_atom_site_calc_flag
Na1 Na 0.08963(12) 0.88489(5) 0.01320(3) 0.0294(2) Uani 1 1 d
O31 O 0.2103(2) 1.03229(9) 0.04724(6) 0.0266(3) Uani 1 1 d
O21 O 0.3548(2) 0.80269(10) 0.08180(6) 0.0303(4) Uani 1 1 d
O200 O 0.4785(2) 0.88121(10) -0.04054(6) 0.0282(3) Uani 1 1 d
C32 C 0.4959(3) 1.03989(13) 0.13393(8) 0.0222(4) Uani 1 1 d
O12 O 0.0057(2) 0.75317(10) -0.04681(7) 0.0365(4) Uani 1 1 d
O100 O -0.2906(2) 0.84165(11) 0.06294(6) 0.0320(4) Uani 1 1 d
C31 C 0.4006(3) 1.06416(13) 0.06951(8) 0.0217(4) Uani 1 1 d
O11 O 0.3344(3) 0.71578(12) -0.08339(8) 0.0417(4) Uani 1 1 d
C22 C 0.6644(3) 0.78556(13) 0.16193(9) 0.0236(4) Uani 1 1 d
C37 C 0.7226(3) 1.06138(14) 0.15784(9) 0.0262(5) Uani 1 1 d
C33 C 0.3516(3) 0.99767(14) 0.17147(9) 0.0267(5) Uani 1 1 d
C36 C 0.8014(4) 1.04132(16) 0.21822(9) 0.0303(5) Uani 1 1 d
C21 C 0.5618(3) 0.81024(13) 0.09865(9) 0.0241(4) Uani 1 1 d
C35 C 0.6553(4) 0.99962(16) 0.25507(9) 0.0328(5) Uani 1 1 d
C24 C 0.6029(4) 0.72572(16) 0.26038(10) 0.0341(5) Uani 1 1 d
C11 C 0.1263(3) 0.69655(15) -0.06883(9) 0.0288(5) Uani 1 1 d
C27 C 0.8917(3) 0.80554(15) 0.18416(10) 0.0279(5) Uani 1 1 d
C23 C 0.5206(4) 0.74492(15) 0.20017(9) 0.0284(5) Uani 1 1 d
C26 C 0.9733(4) 0.78631(16) 0.24486(10) 0.0329(5) Uani 1 1 d
C16 C -0.2099(4) 0.47448(17) -0.06918(10) 0.0391(6) Uani 1 1 d
C34 C 0.4324(4) 0.97817(15) 0.23196(9) 0.0321(5) Uani 1 1 d
C12 C 0.0541(3) 0.59877(14) -0.08129(9) 0.0278(5) Uani 1 1 d
C14 C 0.1333(4) 0.44510(16) -0.11580(12) 0.0432(6) Uani 1 1 d
C17 C -0.1499(4) 0.56730(16) -0.06245(10) 0.0337(5) Uani 1 1 d
C25 C 0.8285(4) 0.74743(15) 0.28260(10) 0.0338(5) Uani 1 1 d
C15 C -0.0668(4) 0.41392(18) -0.09520(11) 0.0429(6) Uani 1 1 d
C13 C 0.1950(4) 0.53761(16) -0.10860(10) 0.0356(5) Uani 1 1 d
H37 H 0.822(3) 1.0894(15) 0.1327(10) 0.028(5) Uiso 1 1 d
H36 H 0.956(4) 1.0578(16) 0.2322(10) 0.039(6) Uiso 1 1 d
H13 H 0.334(4) 0.5605(16) -0.1239(10) 0.039(6) Uiso 1 1 d
H23 H 0.359(4) 0.7297(16) 0.1840(10) 0.040(6) Uiso 1 1 d
H33 H 0.191(3) 0.9832(16) 0.1557(10) 0.036(6) Uiso 1 1 d
H27 H 0.990(3) 0.8300(16) 0.1598(10) 0.035(6) Uiso 1 1 d
H25 H 0.887(3) 0.7356(15) 0.3242(11) 0.034(6) Uiso 1 1 d
H24 H 0.501(3) 0.6980(16) 0.2863(10) 0.034(6) Uiso 1 1 d
H26 H 1.138(4) 0.8004(16) 0.2602(10) 0.037(6) Uiso 1 1 d
H17 H -0.246(3) 0.6092(16) -0.0439(10) 0.035(6) Uiso 1 1 d
H34 H 0.329(4) 0.9497(16) 0.2563(10) 0.040(6) Uiso 1 1 d
H35 H 0.714(3) 0.9867(16) 0.2956(11) 0.040(6) Uiso 1 1 d
H16 H -0.347(4) 0.4576(17) -0.0540(11) 0.046(7) Uiso 1 1 d
H15 H -0.104(4) 0.3552(18) -0.0984(10) 0.041(7) Uiso 1 1 d
H14 H 0.231(4) 0.4028(19) -0.1362(12) 0.055(7) Uiso 1 1 d
H111 H 0.370(5) 0.771(2) -0.0731(13) 0.064(9) Uiso 1 1 d
H100 H -0.373(5) 0.854(3) 0.0253(15) 0.100(12) Uiso 1 1 d

loop_
_atom_site_aniso_label
_atom_site_aniso_U_11
_atom_site_aniso_U_22
_atom_site_aniso_U_33
_atom_site_aniso_U_23
_atom_site_aniso_U_13
_atom_site_aniso_U_12
Na1 0.0331(4) 0.0227(4) 0.0292(4) -0.0031(3) -0.0092(3) 0.0016(3)
O31 0.0274(7) 0.0220(7) 0.0275(8) 0.0001(6) -0.0080(6) -0.0018(6)
O21 0.0266(8) 0.0342(9) 0.0284(8) 0.0055(6) -0.0034(6) -0.0014(6)
O200 0.0337(8) 0.0304(8) 0.0191(7) 0.0031(6) -0.0025(6) -0.0064(6)
C32 0.0278(10) 0.0189(10) 0.0193(10) -0.0019(8) 0.0009(8) 0.0021(8)
O12 0.0378(8) 0.0283(8) 0.0420(9) -0.0118(7) -0.0005(7) 0.0007(7)
O100 0.0294(8) 0.0447(10) 0.0212(7) 0.0063(7) -0.0002(6) -0.0026(7)
C31 0.0261(10) 0.0181(10) 0.0201(10) -0.0018(8) -0.0008(8) 0.0026(8)
O11 0.0412(9) 0.0278(9) 0.0577(11) -0.0101(8) 0.0122(8) -0.0068(7)
C22 0.0267(10) 0.0209(10) 0.0224(10) -0.0021(8) -0.0002(8) 0.0020(8)
C37 0.0263(10) 0.0261(11) 0.0257(11) -0.0008(9) 0.0011(8) 0.0016(8)
C33 0.0311(11) 0.0237(11) 0.0248(11) -0.0039(9) 0.0014(9) -0.0020(9)
C36 0.0299(11) 0.0338(12) 0.0252(11) -0.0043(9) -0.0048(9) 0.0043(9)
C21 0.0288(11) 0.0196(10) 0.0239(10) -0.0012(8) 0.0024(8) 0.0019(8)
C35 0.0438(13) 0.0338(13) 0.0195(11) -0.0007(9) -0.0012(9) 0.0056(10)
C24 0.0378(12) 0.0337(12) 0.0304(12) 0.0081(10) 0.0023(10) -0.0025(10)
C11 0.0321(11) 0.0290(12) 0.0232(10) 0.0012(9) -0.0043(9) 0.0012(9)
C27 0.0278(11) 0.0285(12) 0.0271(11) 0.0026(9) 0.0019(9) -0.0006(9)
C23 0.0282(11) 0.0286(11) 0.0271(11) 0.0039(9) -0.0014(9) -0.0012(9)
C26 0.0286(11) 0.0382(13) 0.0296(12) -0.0011(10) -0.0054(9) -0.0009(10)
C16 0.0395(13) 0.0396(14) 0.0344(13) 0.0070(11) -0.0106(10) -0.0097(11)
C34 0.0419(12) 0.0305(12) 0.0247(11) 0.0017(9) 0.0071(9) -0.0021(10)
C12 0.0329(11) 0.0249(11) 0.0232(10) -0.0005(9) -0.0059(8) 0.0007(9)
C14 0.0538(15) 0.0295(13) 0.0429(14) -0.0101(11) -0.0077(11) 0.0047(11)
C17 0.0349(12) 0.0336(13) 0.0300(11) -0.0004(10) -0.0063(9) 0.0011(10)
C25 0.0436(13) 0.0332(13) 0.0224(11) 0.0031(9) -0.0046(9) 0.0032(10)
C15 0.0562(16) 0.0256(13) 0.0410(14) 0.0013(11) -0.0169(11) -0.0051(12)
C13 0.0400(13) 0.0314(13) 0.0340(12) -0.0037(10) -0.0009(10) 0.0014(10)

loop_
_atom_type_symbol
_atom_type_description
_atom_type_scat_dispersion_real
_atom_type_scat_dispersion_imag
_atom_type_scat_source
C C 0.0033 0.0016 'International Tables Vol C Tables 4.2.6.8 and 6.1.1.4'
H H 0.0000 0.0000 'International Tables Vol C Tables 4.2.6.8 and 6.1.1.4'
O O 0.0106 0.0060 'International Tables Vol C Tables 4.2.6.8 and 6.1.1.4'
Na Na 0.0362 0.0249 'International Tables Vol C Tables 4.2.6.8 and 6.1.1.4'

loop_
_geom_angle_atom_site_label_1
_geom_angle_atom_site_label_2
_geom_angle_atom_site_label_3
_geom_angle
_geom_angle_site_symmetry_1
_geom_angle_site_symmetry_3
O12 Na1 O31 163.38(6) . .
O12 Na1 O21 91.62(6) . .
O31 Na1 O21 96.10(5) . .
O12 Na1 O31 90.25(6) . 3_575
O31 Na1 O31 83.83(5) . 3_575
O21 Na1 O31 173.09(6) . 3_575
O12 Na1 O100 85.21(5) . .
O31 Na1 O100 108.25(5) . .
O21 Na1 O100 97.37(5) . .
O31 Na1 O100 76.16(5) 3_575 .
O12 Na1 O200 82.05(5) . .
O31 Na1 O200 85.64(5) . .
O21 Na1 O200 75.66(5) . .
O31 Na1 O200 111.19(5) 3_575 .
O100 Na1 O200 165.25(6) . .
O12 Na1 Na1 129.83(5) . 3_575
O31 Na1 Na1 42.42(4) . 3_575
O21 Na1 Na1 138.10(5) . 3_575
O31 Na1 Na1 41.41(3) 3_575 3_575
O100 Na1 Na1 92.64(5) . 3_575
O200 Na1 Na1 101.23(4) . 3_575
C31 O31 Na1 133.02(12) . .
C31 O31 Na1 126.16(12) . 3_575
Na1 O31 Na1 96.17(5) . 3_575
C21 O21 Na1 134.16(13) . .
C31 O200 Na1 138.99(12) 3_675 .
C33 C32 C37 118.97(18) . .
C33 C32 C31 119.15(17) . .
C37 C32 C31 121.84(17) . .
C11 O12 Na1 133.14(13) . .
C21 O100 Na1 164.75(13) 1_455 .
O31 C31 O200 123.25(17) . 3_675
O31 C31 C32 119.63(17) . .
O200 C31 C32 117.11(16) 3_675 .
C27 C22 C23 119.56(18) . .
C27 C22 C21 122.46(17) . .
C23 C22 C21 117.91(16) . .
C36 C37 C32 120.20(19) . .
C34 C33 C32 120.30(19) . .
C35 C36 C37 120.12(19) . .
O21 C21 O100 122.71(17) . 1_655
O21 C21 C22 121.97(17) . .
O100 C21 C22 115.31(16) 1_655 .
C34 C35 C36 120.09(19) . .
C25 C24 C23 119.8(2) . .
O12 C11 O11 123.14(19) . .
O12 C11 C12 123.22(18) . .
O11 C11 C12 113.63(18) . .
C22 C27 C26 119.80(19) . .
C24 C23 C22 120.34(19) . .
C25 C26 C27 120.17(19) . .
C15 C16 C17 120.0(2) . .
C35 C34 C33 120.3(2) . .
C17 C12 C13 119.6(2) . .
C17 C12 C11 119.31(19) . .
C13 C12 C11 120.96(19) . .
C15 C14 C13 119.6(2) . .
C12 C17 C16 120.0(2) . .
C26 C25 C24 120.3(2) . .
C14 C15 C16 120.5(2) . .
C14 C13 C12 120.2(2) . .

loop_
_geom_bond_atom_site_label_1
_geom_bond_atom_site_label_2
_geom_bond_distance
_geom_bond_site_symmetry_2
Na1 O12 2.3375(16) .
Na1 O31 2.3391(15) .
Na1 O21 2.3482(15) .
Na1 O31 2.3853(14) 3_575
Na1 O100 2.6637(16) .
Na1 O200 2.6828(15) .
Na1 Na1 3.5157(16) 3_575
O31 C31 1.244(2) .
O31 Na1 2.3853(14) 3_575
O21 C21 1.221(2) .
O200 C31 1.281(2) 3_675
C32 C33 1.392(3) .
C32 C37 1.395(3) .
C32 C31 1.504(3) .
O12 C11 1.218(2) .
O100 C21 1.317(2) 1_455
C31 O200 1.281(2) 3_675
O11 C11 1.321(2) .
C22 C27 1.384(3) .
C22 C23 1.391(3) .
C22 C21 1.494(3) .
C37 C36 1.387(3) .
C33 C34 1.390(3) .
C36 C35 1.386(3) .
C21 O100 1.317(2) 1_655
C35 C34 1.370(3) .
C24 C25 1.380(3) .
C24 C23 1.385(3) .
C11 C12 1.491(3) .
C27 C26 1.394(3) .
C26 C25 1.376(3) .
C16 C15 1.382(4) .
C16 C17 1.390(3) .
C12 C17 1.383(3) .
C12 C13 1.393(3) .
C14 C15 1.378(4) .
C14 C13 1.389(3) .
